data_4505736
loop_
_publ_author_name
'Te, Ruth L.'
'Griesser, Ulrich J.'
'Morris, Kenneth R.'
'Byrn, Stephen R.'
'Stowell, Joseph G.'

_publ_section_title
;
 X-ray Diffraction and Solid-State NMR Investigation of the Single-Crystal
 to Single-Crystal Dehydration of Thiamine Hydrochloride Monohydrate
;
_journal_issue 6
_journal_name_full 'Crystal Growth &amp; Design'
_journal_page_first 997
_journal_paper_doi 10.1021/cg0340749
_journal_volume 3
_journal_year 2003
_chemical_compound_source 'crystallized in-house from material from Sigma (USA)'
_chemical_formula_structural 'C12 H18 N4 O1 S1 2+, 2(Cl1 1-), H2 O1'
_chemical_formula_sum 'C12 H20 Cl2 N4 O2 S'
_chemical_formula_weight 355.30
_chemical_name_common 'vitamine B1'
_chemical_name_systematic
;3-[(4-amino-2-methyl-5-pyrimidinyl)methyl]-5-(2-hydroxyethyl)-4-
methylthiazolium chloride monohydrochloride'
;
_space_group_IT_number 14
_symmetry_cell_setting monoclinic
_symmetry_Int_Tables_number 14
_symmetry_space_group_name_Hall '-P 2yn'
_symmetry_space_group_name_H-M 'P 1 21/n 1'
_atom_type_scat_source 'International Tables for Crystallography (Vol C)'
_cell_angle_alpha 90.00
_cell_angle_beta 98.699(2)
_cell_angle_gamma 90.00
_cell_formula_units_Z 4
_cell_length_a 6.9928(2)
_cell_length_b 20.6631(10)
_cell_length_c 11.7695(5)
_cell_measurement_reflns_used 11310
_cell_measurement_temperature 296
_cell_measurement_theta_max 30
_cell_measurement_theta_min 4
_cell_volume 1681.05(12)
_computing_cell_refinement 'DENZO/SCALEPACK (Otwinowski, 1996)'
_computing_data_collection 'Collect (Nonius, 1998)'
_computing_data_reduction 'DENZO/SCALEPACK (Otwinowski, 1996)'
_computing_molecular_graphics
;
ORTEP (Johnson, 1976)
Xtal_GX (Hall, 1995)
PLUTON (Spek, 1991)
;
_computing_publication_material 'CIF VAX MolEN (Fair, 1990)'
_computing_structure_refinement 'SHELX97 (Sheldrick, 1997)'
_computing_structure_solution 'Direct methods (SIR97, Altomare et al., 1997)'
_diffrn_ambient_temperature 296
_diffrn_radiation_type 'Mo K\a'
_diffrn_radiation_wavelength 0.71073
_diffrn_reflns_av_R_equivalents 0.041
_diffrn_reflns_limit_h_max 8
_diffrn_reflns_limit_h_min 0
_diffrn_reflns_limit_k_max 28
_diffrn_reflns_limit_k_min 0
_diffrn_reflns_limit_l_max 15
_diffrn_reflns_limit_l_min -15
_diffrn_reflns_number 11310
_diffrn_reflns_theta_max 30.51
_diffrn_reflns_theta_min 4.00
_exptl_absorpt_coefficient_mu 0.514
_exptl_absorpt_correction_T_max 0.9141
_exptl_absorpt_correction_T_min 0.7569
_exptl_absorpt_correction_type empirical
_exptl_crystal_colour colorless
_exptl_crystal_density_diffrn 1.40
_exptl_crystal_description needle
_exptl_crystal_F_000 744
_exptl_crystal_size_max 0.31
_exptl_crystal_size_mid 0.20
_exptl_crystal_size_min 0.17
_refine_diff_density_max 0.55
_refine_diff_density_min -0.36
_refine_ls_extinction_coef 0.12E-01
_refine_ls_extinction_method 'SHELXL97 (Sheldrick 1997)'
_refine_ls_goodness_of_fit_ref 1.042
_refine_ls_hydrogen_treatment noref
_refine_ls_matrix_type full
_refine_ls_number_parameters 206
_refine_ls_number_reflns 4307
_refine_ls_number_restraints 0
_refine_ls_R_factor_gt 0.049
_refine_ls_shift/su_max 0.010
_refine_ls_structure_factor_coef Fsqd
_refine_ls_weighting_details 'w=1/[\s^2^(Fo^2^)+(0.0911P)^2^+0.1219P] where P=(Fo^2^+2Fc^2^)/3'
_refine_ls_weighting_scheme calc
_refine_ls_wR_factor_ref 0.138
_reflns_number_gt 2767
_reflns_number_total 4307
_reflns_threshold_expression >2.0\s(I)
_cod_data_source_file cg0340749si20030509_015708.cif
_cod_data_source_block Thiamine_Hydrochloride_Monohydrate
_cod_depositor_comments
;
The following automatic conversions were performed:

'_refine_ls_weighting_scheme' value 'calc ' changed to 'calc'
according to /home/saulius/struct/CIF-dictionaries/cif_core.dic
dictionary named 'cif_core.dic' version 2.4.1 from 2010-06-29.

Automatic conversion script
Id: cif_fix_values 1715 2011-07-08 13:25:40Z adriana 
;
_cod_original_cell_volume 1681.0(2)
_cod_original_formula_sum 'C12 H20 Cl2 N4 O2 S1'
_cod_database_code 4505736

loop_
_symmetry_equiv_pos_as_xyz
'x, y, z'
'1/2-x, 1/2+y, 1/2-z'
'-x, -y, -z'
'1/2+x, 1/2-y, 1/2+z'

loop_
_atom_site_aniso_label
_atom_site_aniso_U_11
_atom_site_aniso_U_22
_atom_site_aniso_U_33
_atom_site_aniso_U_12
_atom_site_aniso_U_13
_atom_site_aniso_U_23
S1 0.0421(4) 0.0499(5) 0.0529(4) -0.0009(3) 0.0159(3) -0.0097(3)
C2 0.0351(12) 0.0503(17) 0.0421(14) -0.0020(11) 0.0124(10) -0.0033(12)
N3 0.0310(10) 0.0378(12) 0.0356(10) 0.0026(8) 0.0061(8) 0.0026(8)
C3a 0.0425(13) 0.0397(15) 0.0387(13) -0.0020(11) 0.0098(10) 0.0002(11)
C4 0.0307(11) 0.0387(14) 0.0417(13) 0.0025(10) 0.0084(9) 0.0074(10)
C4a 0.0531(15) 0.0530(18) 0.0496(15) -0.0030(13) 0.0220(12) 0.0016(13)
C5 0.0317(12) 0.0406(15) 0.0494(15) 0.0023(10) 0.0074(10) 0.0027(12)
C5a 0.0525(16) 0.0374(16) 0.0623(18) -0.0035(12) 0.0151(13) 0.0020(13)
C5b 0.0532(17) 0.061(2) 0.071(2) -0.0139(15) 0.0121(15) 0.0025(17)
O5 0.0675(14) 0.0610(15) 0.0705(15) -0.0076(12) 0.0035(11) -0.0028(12)
N1' 0.0348(12) 0.0431(14) 0.0429(12) -0.0019(9) 0.0017(9) 0.0001(10)
C2' 0.0396(13) 0.0355(14) 0.0416(14) 0.0027(10) 0.0096(10) -0.0011(10)
C2'a 0.0526(16) 0.0543(19) 0.0546(17) -0.0116(13) 0.0126(13) 0.0043(14)
N3' 0.0381(11) 0.0442(13) 0.0407(11) -0.0013(9) 0.0052(9) 0.0048(9)
C4' 0.0337(12) 0.0392(15) 0.0371(12) 0.0005(10) 0.0040(9) 0.0003(10)
N4' 0.0382(12) 0.0587(17) 0.0455(13) -0.0053(11) -0.0018(10) 0.0119(12)
C5' 0.0360(12) 0.0354(14) 0.0384(13) -0.0007(10) 0.0061(10) -0.0001(10)
C6' 0.0426(13) 0.0404(15) 0.0366(13) 0.0004(11) 0.0032(10) 0.0023(11)
CL1 0.0371(4) 0.0526(4) 0.0467(4) 0.0005(3) 0.0070(3) 0.0070(3)
CL2 0.0466(4) 0.0485(4) 0.0462(4) -0.0052(3) 0.0015(3) -0.0002(3)
O1W 0.0879(17) 0.0698(17) 0.0661(15) 0.0023(13) 0.0023(13) -0.0043(12)

loop_
_atom_site_label
_atom_site_fract_x
_atom_site_fract_y
_atom_site_fract_z
_atom_site_U_iso_or_equiv
_atom_site_thermal_displace_type
_atom_site_calc_flag
S1 0.08694(9) 0.21095(4) 0.85394(6) 0.0474(2) Uani ?
C2 0.0216(3) 0.13650(14) 0.8067(2) 0.0418(7) Uani ?
H2 -0.071 0.112 0.835 0.054 Uiso calc
N3 0.1173(3) 0.11732(10) 0.72389(17) 0.0347(5) Uani ?
C3a 0.0964(4) 0.05300(13) 0.6678(2) 0.0399(7) Uani ?
H3a1 0.224 0.035 0.668 0.052 Uiso calc
H3a2 0.038 0.059 0.588 0.052 Uiso calc
C4 0.2458(3) 0.16354(12) 0.6926(2) 0.0367(7) Uani ?
C4a 0.3585(4) 0.15016(15) 0.5982(2) 0.0504(8) Uani ?
H4a1 0.424 0.189 0.580 0.066 Uiso calc
H4a2 0.273 0.136 0.531 0.066 Uiso calc
H4a3 0.452 0.117 0.622 0.066 Uiso calc
C5 0.2474(3) 0.21781(13) 0.7573(2) 0.0404(7) Uani ?
C5a 0.3775(4) 0.27615(14) 0.7575(3) 0.0501(9) Uani ?
H5a1 0.327 0.311 0.799 0.065 Uiso calc
H5a2 0.378 0.290 0.679 0.065 Uiso calc
C5b 0.5826(5) 0.26036(17) 0.8128(3) 0.0615(10) Uani ?
H5b1 0.639 0.230 0.764 0.080 Uiso calc
H5b2 0.660 0.300 0.818 0.080 Uiso calc
O5 0.5919(3) 0.23338(12) 0.9237(2) 0.0670(8) Uani ?
H5O 0.575 0.194 0.918 0.087 Uiso calc
N1' -0.3075(3) -0.05532(11) 0.71950(19) 0.0407(6) Uani ?
H1' -0.417(5) -0.0601(16) 0.693(3) 0.054 Uiso ?
C2' -0.2387(4) -0.08365(12) 0.8198(2) 0.0385(7) Uani ?
C2'a -0.3655(4) -0.13087(17) 0.8678(3) 0.0534(9) Uani ?
H2'1 -0.309 -0.173 0.868 0.069 Uiso calc
H2'2 -0.491 -0.131 0.821 0.069 Uiso calc
H2'3 -0.378 -0.119 0.945 0.069 Uiso calc
N3' -0.0658(3) -0.07081(11) 0.87562(18) 0.0411(6) Uani ?
C4' 0.0460(3) -0.02632(12) 0.8298(2) 0.0368(7) Uani ?
N4' 0.2188(3) -0.01480(13) 0.8890(2) 0.0483(7) Uani ?
H4'1 0.317(5) 0.013(2) 0.860(3) 0.086 Uiso ?
H4'2 0.254(5) -0.0366(17) 0.952(3) 0.060 Uiso ?
C5' -0.0236(3) 0.00599(13) 0.7243(2) 0.0366(7) Uani ?
C6' -0.2029(3) -0.01031(13) 0.6724(2) 0.0402(7) Uani ?
H6' -0.255 0.010 0.604 0.052 Uiso calc
CL1 0.58096(9) 0.08138(3) 0.87142(6) 0.0454(2) Uani ?
CL2 -0.70451(9) -0.08429(3) 0.58094(6) 0.0477(2) Uani ?
O1W 0.3297(4) 0.29205(13) 1.0692(2) 0.0756(8) Uani ?

loop_
_geom_angle_atom_site_label_1
_geom_angle_atom_site_label_2
_geom_angle_atom_site_label_3
_geom_angle
C2 N3 C3a 124.8(2)
C2 N3 C4 114.0(2)
C2 S1 C5 91.66(12)
N3 C2 S1 112.09(19)
N3 C3a C5' 114.0(2)
N3 C4 C4a 120.4(2)
C4 C5 C5a 128.0(2)
C4 C5 S1 110.65(19)
C4 N3 C3a 121.27(19)
C5 C4 C4a 128.0(2)
C5 C4 N3 111.6(2)
C5 C5a C5b 111.0(2)
C5a C5 S1 121.2(2)
O5 C5b C5a 112.9(3)
N1' C2' C2'a 117.8(2)
H1' N1' C2' 119(2)
H1' N1' C6' 119(2)
C2' N1' C6' 121.1(2)
C2' N3' C4' 118.4(2)
N3' C2' C2'a 120.0(2)
N3' C2' N1' 122.3(2)
N3' C4' C5' 121.1(2)
C4' C5' C3a 123.1(2)
N4' C4' C5' 122.5(2)
N4' C4' N3' 116.4(2)
H4'1 N4' C4' 123(2)
H4'2 N4' C4' 118(2)
H4'2 N4' H4'1 118(3)
C5' C6' N1' 120.5(2)
C6' C5' C3a 120.2(2)
C6' C5' C4' 116.6(2)

loop_
_geom_bond_atom_site_label_1
_geom_bond_atom_site_label_2
_geom_bond_distance
S1 C2 1.676(3)
S1 C5 1.720(3)
N3 C2 1.324(3)
N3 C4 1.398(3)
N3 C3a 1.481(3)
C3a C5' 1.503(3)
C4 C5 1.355(4)
C4 C4a 1.482(3)
C5 C5a 1.510(4)
C5a C5b 1.518(4)
O5 C5b 1.411(4)
N1' H1' 0.79(3)
N1' C2' 1.340(3)
N1' C6' 1.353(3)
C2' C2'a 1.486(4)
N3' C2' 1.313(3)
N3' C4' 1.369(3)
N4' H4'2 0.87(4)
N4' H4'1 0.99(4)
N4' C4' 1.322(3)
C5' C6' 1.352(3)
C5' C4' 1.429(4)
